data_7132561
loop_
_publ_author_name
'Nishibe, Asuka'
'Akiyoshi, Ryohei'
'Saeki, Akinori'
'Ogasawara, Kazuyoshi'
'Tsuruoka, Takaaki'
'Tanaka, Daisuke'

_publ_section_title
;
 Engineering of CdS-chain arrays assembled through S&#x22ef;S interactions
 in 1D semiconductive coordination polymers.
;
_journal_issue 10
_journal_name_full 'Chemical communications (Cambridge, England)'
_journal_page_first 1277
_journal_page_last 1280
_journal_paper_doi 10.1039/d3cc05689a
_journal_volume 60
_journal_year 2024
_chemical_formula_moiety 'C14 H14 Cd O2 S2'
_chemical_formula_sum 'C14 H14 Cd O2 S2'
_chemical_formula_weight 390.77
_space_group_crystal_system orthorhombic
_space_group_IT_number 56
_space_group_name_Hall '-P 2ab 2ac'
_space_group_name_H-M_alt 'P c c n'
_atom_sites_solution_hydrogens geom
_atom_sites_solution_primary dual
_audit_creation_date 2022-10-27
_audit_creation_method
;
Olex2 1.5
(compiled 2022.04.07 svn.rca3783a0 for OlexSys, GUI svn.r6498)
;
_audit_update_record
;
2023-11-10 deposited with the CCDC.	2023-12-29 downloaded from the CCDC.
;
_cell_angle_alpha 90
_cell_angle_beta 90
_cell_angle_gamma 90
_cell_formula_units_Z 8
_cell_length_a 28.1725(6)
_cell_length_b 13.9425(3)
_cell_length_c 7.0402(2)
_cell_measurement_reflns_used 19791
_cell_measurement_temperature 150
_cell_measurement_theta_max 31.2990
_cell_measurement_theta_min 2.5670
_cell_volume 2765.36(11)
_computing_cell_refinement 'CrysAlisPro 1.171.41.93a (Rigaku OD, 2020)'
_computing_data_collection 'CrysAlisPro 1.171.41.93a (Rigaku OD, 2020)'
_computing_data_reduction 'CrysAlisPro 1.171.41.93a (Rigaku OD, 2020)'
_computing_molecular_graphics 'Olex2 1.5 (Dolomanov et al., 2009)'
_computing_publication_material 'Olex2 1.5 (Dolomanov et al., 2009)'
_computing_structure_refinement 'SHELXL 2018/3 (Sheldrick, 2015)'
_computing_structure_solution 'SHELXT 2018/2 (Sheldrick, 2018)'
_diffrn_ambient_temperature 150
_diffrn_detector 'CCD plate'
_diffrn_measured_fraction_theta_full 0.998
_diffrn_measured_fraction_theta_max 0.998
_diffrn_measurement_details
;
List of Runs (angles in degrees, time in seconds):

  # Type    Start    End  Width  t~exp~   \w     \q     \k     \f   Frames
#--------------------------------------------------------------------------
  1  \w   -110.00  70.00   0.50   16.00    --  -20.00  45.00   0.00  360
  2  \w   -110.00  70.00   0.50   16.00    --  -20.00  45.00  90.00  360
  3  \w   -110.00  70.00   0.50   16.00    --  -20.00  45.00 180.00  360
;
_diffrn_measurement_device 'abstract diffractometer'
_diffrn_measurement_device_type 'dtrek-CrysAlisPro-abstract goniometer imported rigaku-d*trek images'
_diffrn_measurement_method '\w scans'
_diffrn_orient_matrix_type 'CrysAlisPro convention (1999,Acta A55,543-557)'
_diffrn_orient_matrix_UB_11 0.0030948000
_diffrn_orient_matrix_UB_12 0.0504819000
_diffrn_orient_matrix_UB_13 0.0003115000
_diffrn_orient_matrix_UB_21 -0.0249793000
_diffrn_orient_matrix_UB_22 0.0062501000
_diffrn_orient_matrix_UB_23 -0.0028901000
_diffrn_orient_matrix_UB_31 -0.0007314000
_diffrn_orient_matrix_UB_32 0.0000214000
_diffrn_orient_matrix_UB_33 0.1007171000
_diffrn_radiation_monochromator graphite
_diffrn_radiation_probe x-ray
_diffrn_radiation_type 'Mo K\a'
_diffrn_radiation_wavelength 0.71073
_diffrn_reflns_av_R_equivalents 0.0239
_diffrn_reflns_av_unetI/netI 0.0089
_diffrn_reflns_Laue_measured_fraction_full 0.998
_diffrn_reflns_Laue_measured_fraction_max 0.998
_diffrn_reflns_limit_h_max 34
_diffrn_reflns_limit_h_min -35
_diffrn_reflns_limit_k_max 17
_diffrn_reflns_limit_k_min -17
_diffrn_reflns_limit_l_max 8
_diffrn_reflns_limit_l_min -8
_diffrn_reflns_number 29468
_diffrn_reflns_point_group_measured_fraction_full 0.998
_diffrn_reflns_point_group_measured_fraction_max 0.998
_diffrn_reflns_theta_full 25.242
_diffrn_reflns_theta_max 26.372
_diffrn_reflns_theta_min 2.615
_diffrn_source 'fine-focus sealed X-ray tube'
_diffrn_source_type 'Enhance (Mo) X-ray Source'
_exptl_absorpt_coefficient_mu 1.874
_exptl_absorpt_correction_T_max 1.00000
_exptl_absorpt_correction_T_min 0.87317
_exptl_absorpt_correction_type multi-scan
_exptl_absorpt_process_details
;
CrysAlisPro 1.171.41.93a (Rigaku Oxford Diffraction, 2020)
Empirical absorption correction using spherical harmonics,
implemented in SCALE3 ABSPACK scaling algorithm.
;
_exptl_crystal_colour colourless
_exptl_crystal_colour_primary colourless
_exptl_crystal_density_diffrn 1.877
_exptl_crystal_description needle
_exptl_crystal_F_000 1552
_exptl_crystal_size_max 1
_exptl_crystal_size_mid 0.1
_exptl_crystal_size_min 0.05
_refine_diff_density_max 1.033
_refine_diff_density_min -0.458
_refine_diff_density_rms 0.099
_refine_ls_extinction_method none
_refine_ls_goodness_of_fit_ref 1.247
_refine_ls_hydrogen_treatment constr
_refine_ls_matrix_type full
_refine_ls_number_parameters 174
_refine_ls_number_reflns 2833
_refine_ls_number_restraints 0
_refine_ls_restrained_S_all 1.247
_refine_ls_R_factor_all 0.0290
_refine_ls_R_factor_gt 0.0278
_refine_ls_shift/su_max 0.001
_refine_ls_shift/su_mean 0.000
_refine_ls_structure_factor_coef Fsqd
_refine_ls_weighting_details 'w=1/[\s^2^(Fo^2^)+(0.0149P)^2^+11.8590P] where P=(Fo^2^+2Fc^2^)/3'
_refine_ls_weighting_scheme calc
_refine_ls_wR_factor_gt 0.0698
_refine_ls_wR_factor_ref 0.0702
_reflns_Friedel_coverage 0.000
_reflns_number_gt 2688
_reflns_number_total 2833
_reflns_threshold_expression 'I > 2\s(I)'
_cod_data_source_file d3cc05689a2.cif
_cod_data_source_block cd-fc-sph_autored
_cod_depositor_comments 'Adding full bibliography for 7132559--7132561.cif.'
_cod_database_code 7132561
_shelx_shelxl_version_number 2018/3
_chemical_oxdiff_formula 'C H N S O Cd'
_shelx_space_group_comment
;
The symmetry employed for this shelxl refinement is uniquely defined
by the following loop, which should always be used as a source of
symmetry information in preference to the above space-group names.
They are only intended as comments.
;
_shelx_estimated_absorpt_t_max 0.912
_shelx_estimated_absorpt_t_min 0.256
_olex2_refinement_description
;
1. Fixed Uiso
 At 1.2 times of:
  All C(H) groups
 At 1.5 times of:
  All C(H,H,H) groups
2.a Aromatic/amide H refined with riding coordinates:
 C12(H12), C2(H2), C8(H8), C4(H4), C10(H10), C5(H5), C6(H6), C9(H9)
2.b Idealised Me refined as rotating group:
 C13(H13A,H13B,H13C), C14(H14A,H14B,H14C)
;
_olex2_submission_special_instructions 'No special instructions were received'
_oxdiff_exptl_absorpt_empirical_details
;
Empirical correction (ABSPACK) includes:
- Absorption correction using spherical harmonics
- Frame scaling
- Detector area scaling
;
_oxdiff_exptl_absorpt_empirical_full_max 1.651
_oxdiff_exptl_absorpt_empirical_full_min 0.602

loop_
_space_group_symop_operation_xyz
'x, y, z'
'-x+1/2, -y+1/2, z'
'-x, y+1/2, -z+1/2'
'x+1/2, -y, -z+1/2'
'-x, -y, -z'
'x-1/2, y-1/2, -z'
'x, -y-1/2, z-1/2'
'-x-1/2, y, z-1/2'

loop_
_atom_site_label
_atom_site_type_symbol
_atom_site_fract_x
_atom_site_fract_y
_atom_site_fract_z
_atom_site_U_iso_or_equiv
_atom_site_adp_type
_atom_site_occupancy
_atom_site_site_symmetry_order
_atom_site_calc_flag
_atom_site_refinement_flags_posn
_atom_site_refinement_flags_adp
_atom_site_refinement_flags_occupancy
_atom_site_disorder_assembly
_atom_site_disorder_group
Cd1 Cd 0.32387(2) 0.24496(2) 0.23839(3) 0.01491(8) Uani 1 1 d . . . . .
S2 S 0.37314(3) 0.33871(6) -0.00475(11) 0.01357(16) Uani 1 1 d . . . . .
S1 S 0.27898(3) 0.35163(6) 0.48002(11) 0.01388(17) Uani 1 1 d . . . . .
O1 O 0.32166(10) 0.6606(2) 0.1064(4) 0.0307(6) Uani 1 1 d . . . . .
O2 O 0.55550(9) 0.3055(2) -0.0160(4) 0.0303(7) Uani 1 1 d . . . . .
C12 C 0.46914(12) 0.3161(2) -0.0117(5) 0.0175(7) Uani 1 1 d . . . . .
H12 H 0.469723 0.384227 -0.009796 0.021 Uiso 1 1 calc R U . . .
C13 C 0.28508(13) 0.6381(3) -0.0216(5) 0.0244(8) Uani 1 1 d . . . . .
H13A H 0.285186 0.684458 -0.126260 0.037 Uiso 1 1 calc R U . . .
H13B H 0.254466 0.640873 0.044351 0.037 Uiso 1 1 calc R U . . .
H13C H 0.290049 0.573422 -0.072062 0.037 Uiso 1 1 calc R U . . .
C7 C 0.42624(11) 0.2678(2) -0.0114(4) 0.0134(6) Uani 1 1 d . . . . .
C3 C 0.32543(12) 0.6040(3) 0.2652(5) 0.0211(7) Uani 1 1 d . . . . .
C11 C 0.51140(12) 0.2646(3) -0.0150(5) 0.0213(8) Uani 1 1 d . . . . .
C2 C 0.30322(12) 0.5152(2) 0.2850(5) 0.0190(7) Uani 1 1 d . . . . .
H2 H 0.284582 0.489305 0.184939 0.023 Uiso 1 1 calc R U . . .
C1 C 0.30903(12) 0.4648(2) 0.4564(5) 0.0174(7) Uani 1 1 d . . . . .
C8 C 0.42504(12) 0.1686(2) -0.0157(5) 0.0186(7) Uani 1 1 d . . . . .
H8 H 0.395537 0.135629 -0.017253 0.022 Uiso 1 1 calc R U . . .
C4 C 0.35393(13) 0.6407(3) 0.4097(6) 0.0239(8) Uani 1 1 d . . . . .
H4 H 0.370167 0.699804 0.392670 0.029 Uiso 1 1 calc R U . . .
C10 C 0.51085(13) 0.1641(3) -0.0160(5) 0.0211(7) Uani 1 1 d . . . . .
H10 H 0.539618 0.128580 -0.015523 0.025 Uiso 1 1 calc R U . . .
C5 C 0.35835(13) 0.5908(3) 0.5771(6) 0.0252(8) Uani 1 1 d . . . . .
H5 H 0.376848 0.616556 0.677712 0.030 Uiso 1 1 calc R U . . .
C6 C 0.33565(13) 0.5018(3) 0.6001(5) 0.0228(7) Uani 1 1 d . . . . .
H6 H 0.338882 0.467492 0.715909 0.027 Uiso 1 1 calc R U . . .
C9 C 0.46742(13) 0.1179(3) -0.0178(5) 0.0230(8) Uani 1 1 d . . . . .
H9 H 0.466572 0.049809 -0.020600 0.028 Uiso 1 1 calc R U . . .
C14 C 0.55793(13) 0.4077(3) -0.0197(6) 0.0291(9) Uani 1 1 d . . . . .
H14A H 0.541103 0.431767 -0.131831 0.044 Uiso 1 1 calc R U . . .
H14B H 0.591228 0.427890 -0.025157 0.044 Uiso 1 1 calc R U . . .
H14C H 0.543141 0.433687 0.095305 0.044 Uiso 1 1 calc R U . . .

loop_
_atom_site_aniso_label
_atom_site_aniso_U_11
_atom_site_aniso_U_22
_atom_site_aniso_U_33
_atom_site_aniso_U_23
_atom_site_aniso_U_13
_atom_site_aniso_U_12
Cd1 0.01589(13) 0.01682(13) 0.01201(12) -0.00017(10) 0.00027(9) 0.00015(9)
S2 0.0133(4) 0.0121(4) 0.0153(4) 0.0004(3) 0.0000(3) 0.0001(3)
S1 0.0142(4) 0.0107(4) 0.0168(4) 0.0006(3) 0.0011(3) 0.0004(3)
O1 0.0314(15) 0.0252(14) 0.0355(16) 0.0134(13) -0.0077(13) -0.0106(11)
O2 0.0145(12) 0.0252(14) 0.0512(19) 0.0025(13) -0.0008(12) -0.0013(10)
C12 0.0173(16) 0.0167(16) 0.0186(17) 0.0004(13) -0.0008(13) 0.0010(13)
C13 0.0272(19) 0.0241(18) 0.0218(18) 0.0046(15) -0.0033(15) -0.0017(15)
C7 0.0143(14) 0.0139(16) 0.0119(14) 0.0014(12) 0.0001(12) 0.0025(12)
C3 0.0186(17) 0.0188(17) 0.0260(19) 0.0026(15) 0.0006(14) 0.0005(13)
C11 0.0122(15) 0.029(2) 0.0222(17) 0.0024(15) 0.0009(14) 0.0000(14)
C2 0.0182(16) 0.0180(16) 0.0210(17) -0.0008(14) -0.0020(14) -0.0002(13)
C1 0.0167(15) 0.0083(14) 0.0273(18) 0.0000(13) 0.0022(14) 0.0029(12)
C8 0.0174(16) 0.0189(17) 0.0196(17) 0.0005(13) -0.0003(14) -0.0010(13)
C4 0.0194(17) 0.0216(18) 0.031(2) -0.0005(16) -0.0008(16) -0.0028(14)
C10 0.0187(17) 0.0190(17) 0.0255(18) 0.0007(14) 0.0012(15) 0.0076(14)
C5 0.0219(18) 0.0245(18) 0.029(2) -0.0025(16) -0.0079(16) -0.0023(15)
C6 0.0259(18) 0.0199(17) 0.0227(18) 0.0018(15) -0.0029(15) 0.0050(14)
C9 0.0259(18) 0.0157(17) 0.0273(19) 0.0019(14) -0.0011(15) 0.0024(14)
C14 0.0178(17) 0.028(2) 0.042(2) 0.0033(18) -0.0001(17) -0.0073(15)

loop_
_atom_type_symbol
_atom_type_description
_atom_type_scat_dispersion_real
_atom_type_scat_dispersion_imag
_atom_type_scat_source
C C 0.0033 0.0016 'International Tables Vol C Tables 4.2.6.8 and 6.1.1.4'
H H 0.0000 0.0000 'International Tables Vol C Tables 4.2.6.8 and 6.1.1.4'
Cd Cd -0.8075 1.2024 'International Tables Vol C Tables 4.2.6.8 and 6.1.1.4'
O O 0.0106 0.0060 'International Tables Vol C Tables 4.2.6.8 and 6.1.1.4'
S S 0.1246 0.1234 'International Tables Vol C Tables 4.2.6.8 and 6.1.1.4'

loop_
_geom_angle_atom_site_label_1
_geom_angle_atom_site_label_2
_geom_angle_atom_site_label_3
_geom_angle
_geom_angle_site_symmetry_1
_geom_angle_site_symmetry_3
_geom_angle_publ_flag
S2 Cd1 S2 114.24(3) 7_566 . ?
S2 Cd1 S1 114.23(3) . . ?
S2 Cd1 S1 93.47(3) . 7_565 ?
S2 Cd1 S1 93.58(3) 7_566 . ?
S2 Cd1 S1 121.55(3) 7_566 7_565 ?
S1 Cd1 S1 121.40(3) . 7_565 ?
Cd1 S2 Cd1 86.89(2) 7_565 . ?
C7 S2 Cd1 100.53(11) . 7_565 ?
C7 S2 Cd1 100.85(10) . . ?
Cd1 S1 Cd1 85.66(2) . 7_566 ?
C1 S1 Cd1 106.93(12) . 7_566 ?
C1 S1 Cd1 102.32(11) . . ?
C3 O1 C13 116.8(3) . . ?
C11 O2 C14 117.4(3) . . ?
C7 C12 H12 120.1 . . ?
C7 C12 C11 119.8(3) . . ?
C11 C12 H12 120.1 . . ?
O1 C13 H13A 109.5 . . ?
O1 C13 H13B 109.5 . . ?
O1 C13 H13C 109.5 . . ?
H13A C13 H13B 109.5 . . ?
H13A C13 H13C 109.5 . . ?
H13B C13 H13C 109.5 . . ?
C12 C7 S2 117.4(2) . . ?
C12 C7 C8 120.5(3) . . ?
C8 C7 S2 122.1(3) . . ?
O1 C3 C2 123.9(3) . . ?
O1 C3 C4 115.3(3) . . ?
C4 C3 C2 120.8(3) . . ?
O2 C11 C12 124.3(3) . . ?
O2 C11 C10 115.3(3) . . ?
C12 C11 C10 120.4(3) . . ?
C3 C2 H2 120.8 . . ?
C3 C2 C1 118.5(3) . . ?
C1 C2 H2 120.8 . . ?
C2 C1 S1 117.6(3) . . ?
C6 C1 S1 121.5(3) . . ?
C6 C1 C2 120.9(3) . . ?
C7 C8 H8 120.4 . . ?
C7 C8 C9 119.2(3) . . ?
C9 C8 H8 120.4 . . ?
C3 C4 H4 120.3 . . ?
C5 C4 C3 119.5(3) . . ?
C5 C4 H4 120.3 . . ?
C11 C10 H10 120.8 . . ?
C9 C10 C11 118.4(3) . . ?
C9 C10 H10 120.8 . . ?
C4 C5 H5 119.8 . . ?
C4 C5 C6 120.3(4) . . ?
C6 C5 H5 119.8 . . ?
C1 C6 C5 120.0(4) . . ?
C1 C6 H6 120.0 . . ?
C5 C6 H6 120.0 . . ?
C8 C9 H9 119.2 . . ?
C10 C9 C8 121.6(3) . . ?
C10 C9 H9 119.2 . . ?
O2 C14 H14A 109.5 . . ?
O2 C14 H14B 109.5 . . ?
O2 C14 H14C 109.5 . . ?
H14A C14 H14B 109.5 . . ?
H14A C14 H14C 109.5 . . ?
H14B C14 H14C 109.5 . . ?

loop_
_geom_bond_atom_site_label_1
_geom_bond_atom_site_label_2
_geom_bond_distance
_geom_bond_site_symmetry_2
_geom_bond_publ_flag
Cd1 S2 2.5607(8) 7_566 ?
Cd1 S2 2.5623(8) . ?
Cd1 S1 2.5895(8) . ?
Cd1 S1 2.5927(8) 7_565 ?
S2 C7 1.793(3) . ?
S1 C1 1.799(3) . ?
O1 C13 1.404(4) . ?
O1 C3 1.373(4) . ?
O2 C11 1.367(4) . ?
O2 C14 1.428(5) . ?
C12 H12 0.9500 . ?
C12 C7 1.383(5) . ?
C12 C11 1.391(5) . ?
C13 H13A 0.9800 . ?
C13 H13B 0.9800 . ?
C13 H13C 0.9800 . ?
C7 C8 1.384(5) . ?
C3 C2 1.394(5) . ?
C3 C4 1.394(5) . ?
C11 C10 1.401(5) . ?
C2 H2 0.9500 . ?
C2 C1 1.405(5) . ?
C1 C6 1.361(5) . ?
C8 H8 0.9500 . ?
C8 C9 1.388(5) . ?
C4 H4 0.9500 . ?
C4 C5 1.374(6) . ?
C10 H10 0.9500 . ?
C10 C9 1.383(5) . ?
C5 H5 0.9500 . ?
C5 C6 1.405(5) . ?
C6 H6 0.9500 . ?
C9 H9 0.9500 . ?
C14 H14A 0.9800 . ?
C14 H14B 0.9800 . ?
C14 H14C 0.9800 . ?

loop_
_geom_torsion_atom_site_label_1
_geom_torsion_atom_site_label_2
_geom_torsion_atom_site_label_3
_geom_torsion_atom_site_label_4
_geom_torsion
_geom_torsion_site_symmetry_1
_geom_torsion_site_symmetry_2
_geom_torsion_site_symmetry_3
_geom_torsion_site_symmetry_4
_geom_torsion_publ_flag
Cd1 S2 C7 C12 134.3(2) 7_565 . . . ?
Cd1 S2 C7 C12 -136.8(2) . . . . ?
Cd1 S2 C7 C8 -45.8(3) 7_565 . . . ?
Cd1 S2 C7 C8 43.0(3) . . . . ?
Cd1 S1 C1 C2 157.6(2) 7_566 . . . ?
Cd1 S1 C1 C2 68.4(3) . . . . ?
Cd1 S1 C1 C6 -23.8(3) 7_566 . . . ?
Cd1 S1 C1 C6 -113.0(3) . . . . ?
S2 C7 C8 C9 -179.0(3) . . . . ?
S1 C1 C6 C5 -179.6(3) . . . . ?
O1 C3 C2 C1 -178.7(3) . . . . ?
O1 C3 C4 C5 177.5(3) . . . . ?
O2 C11 C10 C9 -179.1(3) . . . . ?
C12 C7 C8 C9 0.9(5) . . . . ?
C12 C11 C10 C9 1.3(6) . . . . ?
C13 O1 C3 C2 15.3(5) . . . . ?
C13 O1 C3 C4 -165.3(3) . . . . ?
C7 C12 C11 O2 179.9(3) . . . . ?
C7 C12 C11 C10 -0.6(5) . . . . ?
C7 C8 C9 C10 -0.1(5) . . . . ?
C3 C2 C1 S1 178.7(3) . . . . ?
C3 C2 C1 C6 0.1(5) . . . . ?
C3 C4 C5 C6 2.2(6) . . . . ?
C11 C12 C7 S2 179.4(3) . . . . ?
C11 C12 C7 C8 -0.5(5) . . . . ?
C11 C10 C9 C8 -1.0(6) . . . . ?
C2 C3 C4 C5 -3.1(6) . . . . ?
C2 C1 C6 C5 -1.0(5) . . . . ?
C4 C3 C2 C1 1.9(5) . . . . ?
C4 C5 C6 C1 -0.2(6) . . . . ?
C14 O2 C11 C12 -2.0(5) . . . . ?
C14 O2 C11 C10 178.5(3) . . . . ?
